data_4326692
loop_
_publ_author_name
'Helle Svendsen'
'Mads Ry Vogel J\/orgensen'
'Jacob Overgaard'
'Yu-Sheng Chen'
'Guillaume Chastanet'
'Jean-Fran\,cois L\'etard'
'Kenichi Kato'
'Masaki Takata'
'Bo B. Iversen'

_publ_section_title
;
 Analysis of the Photomagnetic Properties of Cyano-Bridged
 Heterobimetallic Complexes by X-Ray Diffraction
;
_journal_name_full 'Inorganic Chemistry'
_journal_page_first 10974
_journal_page_last 10984
_journal_paper_doi 10.1021/ic2015258
_journal_volume 50
_journal_year 2011
_chemical_formula_moiety 'Fe C6 N6, Sm C12 H36 N4 O8'
_chemical_formula_sum 'C18 H36 Fe N10 O8 Sm'
_chemical_formula_weight 726.77
_chemical_name_systematic
; 
 SmFeDMF Excited State (APS) 
;
_space_group_IT_number 14
_symmetry_cell_setting monoclinic
_symmetry_space_group_name_Hall '-P 2yn'
_symmetry_space_group_name_H-M 'P 1 21/n 1'
_atom_sites_solution_hydrogens geom
_atom_sites_solution_primary direct
_atom_sites_solution_secondary difmap
_audit_creation_method SHELXL-97
_cell_angle_alpha 90.00
_cell_angle_beta 96.5704(11)
_cell_angle_gamma 90.00
_cell_formula_units_Z 4
_cell_length_a 17.3433(5)
_cell_length_b 8.7536(3)
_cell_length_c 19.4798(7)
_cell_measurement_temperature 15(2)
_cell_volume 2937.93(17)
_computing_cell_refinement 'SAINT+ (Bruker-AXS. Madison WI)'
_computing_data_collection 'ApexII (Bruker-AXS, Madison WI'
_computing_data_reduction 'SADABS (Sheldrick, 1997)'
_computing_structure_refinement 'SHELXL-97 (Sheldrick, 1997)'
_computing_structure_solution 'SHELXS-97 (Sheldrick, 1990)'
_diffrn_ambient_temperature 15(2)
_diffrn_measured_fraction_theta_full 0.978
_diffrn_measured_fraction_theta_max 0.800
_diffrn_measurement_method \f-scans
_diffrn_radiation_monochromator graphite
_diffrn_radiation_source 'synchrotron radiation'
_diffrn_radiation_wavelength 0.41328
_diffrn_reflns_av_R_equivalents 0.0556
_diffrn_reflns_av_sigmaI/netI 0.1099
_diffrn_reflns_limit_h_max 34
_diffrn_reflns_limit_h_min -34
_diffrn_reflns_limit_k_max 17
_diffrn_reflns_limit_k_min 0
_diffrn_reflns_limit_l_max 38
_diffrn_reflns_limit_l_min 0
_diffrn_reflns_number 90136
_diffrn_reflns_theta_full 20.00
_diffrn_reflns_theta_max 26.06
_diffrn_reflns_theta_min 1.37
_exptl_absorpt_coefficient_mu 0.439
_exptl_absorpt_correction_T_max 0.976
_exptl_absorpt_correction_T_min 0.503
_exptl_absorpt_correction_type empirical
_exptl_crystal_colour yellow-green
_exptl_crystal_density_diffrn 1.643
_exptl_crystal_description block
_exptl_crystal_F_000 1464
_exptl_crystal_size_max 0.03
_exptl_crystal_size_mid 0.03
_exptl_crystal_size_min 0.02
_refine_diff_density_max 3.245
_refine_diff_density_min -2.831
_refine_diff_density_rms 0.206
_refine_ls_extinction_method none
_refine_ls_goodness_of_fit_ref 1.542
_refine_ls_hydrogen_treatment constr
_refine_ls_matrix_type full
_refine_ls_number_parameters 294
_refine_ls_number_reflns 23650
_refine_ls_number_restraints 20
_refine_ls_restrained_S_all 1.547
_refine_ls_R_factor_all 0.1510
_refine_ls_R_factor_gt 0.0638
_refine_ls_shift/su_max 0.047
_refine_ls_shift/su_mean 0.002
_refine_ls_structure_factor_coef Fsqd
_refine_ls_weighting_details 'calc w=1/[\s^2^(Fo^2^)+(0.0000P)^2^+0.0000P] where P=(Fo^2^+2Fc^2^)/3'
_refine_ls_weighting_scheme calc
_refine_ls_wR_factor_gt 0.1073
_refine_ls_wR_factor_ref 0.1162
_reflns_number_gt 11645
_reflns_number_total 23650
_reflns_threshold_expression >2sigma(I)
_cod_data_source_file ic2015258_si_001_08.cif
_cod_data_source_block SmFeDMF_EXC
_cod_database_code 4326692

loop_
_symmetry_equiv_pos_as_xyz
'x, y, z'
'-x+1/2, y+1/2, -z+1/2'
'-x, -y, -z'
'x-1/2, -y-1/2, z-1/2'

loop_
_atom_site_label
_atom_site_type_symbol
_atom_site_fract_x
_atom_site_fract_y
_atom_site_fract_z
_atom_site_U_iso_or_equiv
_atom_site_adp_type
_atom_site_occupancy
_atom_site_symmetry_multiplicity
_atom_site_calc_flag
_atom_site_refinement_flags
_atom_site_disorder_assembly
_atom_site_disorder_group
Sm1 Sm 0.9743 0.0864 0.7290 0.004 Uani 0.158(2) 1 d P A 1
Fe2 Fe 0.7863 -0.2466 0.5371 0.005 Uani 0.158(2) 1 d P A 1
C1 C 0.7038 -0.2096 0.5925 0.008 Uani 0.158(2) 1 d P A 1
N1 N 0.6532 -0.1900 0.6250 0.011 Uani 0.158(2) 1 d P A 1
C2 C 0.7217 -0.3948 0.4859 0.009 Uani 0.158(2) 1 d P A 1
N2 N 0.6820 -0.4860 0.4579 0.012 Uani 0.158(2) 1 d P A 1
C3 C 0.7470 -0.0871 0.4738 0.009 Uani 0.158(2) 1 d P A 1
N3 N 0.7225 0.0059 0.4356 0.012 Uani 0.158(2) 1 d P A 1
C4 C 0.8678 -0.2856 0.4805 0.008 Uani 0.158(2) 1 d P A 1
N4 N 0.9161 -0.3081 0.4461 0.011 Uani 0.158(2) 1 d P A 1
C5 C 0.8267 -0.4083 0.5979 0.008 Uani 0.158(2) 1 d P A 1
N5 N 0.8525 -0.5059 0.6333 0.010 Uani 0.158(2) 1 d P A 1
C6 C 0.8491 -0.1038 0.5940 0.008 Uani 0.158(2) 1 d P A 1
N6 N 0.8856 -0.0213 0.6305 0.010 Uani 0.158(2) 1 d P A 1
O10 O 0.8747 -0.0330 0.7835 0.010 Uani 0.158(2) 1 d P A 1
C10 C 0.8464 -0.0859 0.8348 0.009 Uani 0.158(2) 1 d P A 1
H10 H 0.8465 -0.0242 0.8737 0.010 Uiso 0.158(2) 1 calc PR A 1
N10 N 0.8166 -0.2232 0.8370 0.008 Uani 0.158(2) 1 d P A 1
C12 C 0.7869 -0.2797 0.8993 0.011 Uani 0.158(2) 1 d P A 1
H12A H 0.7886 -0.1992 0.9330 0.017 Uiso 0.158(2) 1 calc PR A 1
H12B H 0.8182 -0.3637 0.9178 0.017 Uiso 0.158(2) 1 calc PR A 1
H12C H 0.7342 -0.3132 0.8882 0.017 Uiso 0.158(2) 1 calc PR A 1
C11 C 0.8148 -0.3259 0.7777 0.012 Uani 0.158(2) 1 d P A 1
H11A H 0.8285 -0.2702 0.7384 0.018 Uiso 0.158(2) 1 calc PR A 1
H11B H 0.7636 -0.3675 0.7675 0.018 Uiso 0.158(2) 1 calc PR A 1
H11C H 0.8513 -0.4074 0.7884 0.018 Uiso 0.158(2) 1 calc PR A 1
O20 O 1.0295 -0.1335 0.7880 0.009 Uani 0.158(2) 1 d P A 1
N20 N 1.0329 -0.2990 0.8786 0.011 Uani 0.158(2) 1 d P A 1
C20 C 1.0356 -0.1616 0.8517 0.010 Uani 0.158(2) 1 d P A 1
H20 H 1.0425 -0.0793 0.8819 0.012 Uiso 0.158(2) 1 calc PR A 1
C21 C 1.0213 -0.4333 0.8352 0.017 Uani 0.158(2) 1 d P A 1
H21A H 1.0107 -0.4025 0.7878 0.026 Uiso 0.158(2) 1 calc PR A 1
H21B H 0.9782 -0.4911 0.8482 0.026 Uiso 0.158(2) 1 calc PR A 1
H21C H 1.0673 -0.4952 0.8409 0.026 Uiso 0.158(2) 1 calc PR A 1
C22 C 1.0401 -0.3206 0.9536 0.014 Uani 0.158(2) 1 d P A 1
H22A H 1.0414 -0.2228 0.9760 0.021 Uiso 0.158(2) 1 calc PR A 1
H22B H 1.0871 -0.3752 0.9682 0.021 Uiso 0.158(2) 1 calc PR A 1
H22C H 0.9965 -0.3780 0.9657 0.021 Uiso 0.158(2) 1 calc PR A 1
O30 O 1.0512 -0.0139 0.6470 0.010 Uani 0.158(2) 1 d P A 1
N30 N 1.0750 -0.2173 0.5802 0.009 Uani 0.158(2) 1 d P A 1
C30 C 1.0764 -0.0711 0.5951 0.009 Uani 0.158(2) 1 d P A 1
H30 H 1.0977 -0.0053 0.5649 0.011 Uiso 0.158(2) 1 calc PR A 1
C32 C 1.1080 -0.2763 0.5201 0.012 Uani 0.158(2) 1 d P A 1
H32A H 1.1223 -0.1926 0.4923 0.018 Uiso 0.158(2) 1 calc PR A 1
H32B H 1.0703 -0.3390 0.4933 0.018 Uiso 0.158(2) 1 calc PR A 1
H32C H 1.1532 -0.3363 0.5350 0.018 Uiso 0.158(2) 1 calc PR A 1
C31 C 1.0389 -0.3267 0.6232 0.012 Uani 0.158(2) 1 d P A 1
H31A H 1.0399 -0.2868 0.6692 0.018 Uiso 0.158(2) 1 calc PR A 1
H31B H 1.0670 -0.4214 0.6246 0.018 Uiso 0.158(2) 1 calc PR A 1
H31C H 0.9861 -0.3440 0.6041 0.018 Uiso 0.158(2) 1 calc PR A 1
O40 O 1.1026 0.1757 0.7618 0.011 Uani 0.158(2) 1 d P A 1
N40 N 1.2268 0.2241 0.7500 0.010 Uani 0.158(2) 1 d P A 1
C40 C 1.1537 0.2144 0.7258 0.010 Uani 0.158(2) 1 d P A 1
H40 H 1.1393 0.2375 0.6795 0.012 Uiso 0.158(2) 1 calc PR A 1
C41 C 1.2530 0.1860 0.8217 0.014 Uani 0.158(2) 1 d P A 1
H41A H 1.2645 0.2783 0.8476 0.022 Uiso 0.158(2) 1 calc PR A 1
H41B H 1.2989 0.1241 0.8237 0.022 Uiso 0.158(2) 1 calc PR A 1
H41C H 1.2130 0.1306 0.8412 0.022 Uiso 0.158(2) 1 calc PR A 1
C42 C 1.2841 0.2710 0.7056 0.015 Uani 0.158(2) 1 d P A 1
H42A H 1.3205 0.1895 0.7021 0.023 Uiso 0.158(2) 1 calc PR A 1
H42B H 1.3110 0.3597 0.7248 0.023 Uiso 0.158(2) 1 calc PR A 1
H42C H 1.2587 0.2947 0.6605 0.023 Uiso 0.158(2) 1 calc PR A 1
O1 O 0.9877 0.1819 0.8471 0.010 Uani 0.158(2) 1 d P A 1
H1B H 1.0324 0.2138 0.8760 0.014 Uiso 0.158(2) 1 d P A 1
H1A H 0.9443 0.2307 0.8620 0.014 Uiso 0.158(2) 1 d P A 1
O2 O 0.9854 0.2983 0.6516 0.010 Uani 0.158(2) 1 d P A 1
H2A H 0.9467 0.3731 0.6444 0.014 Uiso 0.158(2) 1 d P A 1
H2B H 1.0166 0.2931 0.6155 0.014 Uiso 0.158(2) 1 d P A 1
O3 O 0.8706 0.2703 0.7344 0.010 Uani 0.158(2) 1 d P A 1
H3B H 0.8617 0.3544 0.7038 0.016 Uiso 0.158(2) 1 d P A 1
H3A H 0.8521 0.2880 0.7780 0.016 Uiso 0.158(2) 1 d P A 1
O99 O 1.1051 0.2665 0.9359 0.011 Uani 0.158(2) 1 d P A 1
H99A H 1.1303 0.1727 0.9439 0.016 Uiso 0.158(2) 1 d P A 1
H99B H 1.1403 0.3472 0.9312 0.016 Uiso 0.158(2) 1 d P A 1
Sm1G Sm 0.973147(10) 0.08105(3) 0.725187(19) 0.02435(9) Uani 0.842(2) 1 d P A 2
Fe2G Fe 0.78465(3) -0.25271(6) 0.53962(3) 0.02309(12) Uani 0.842(2) 1 d P A 2
C1G C 0.7039(2) -0.2205(4) 0.5968(2) 0.0293(7) Uani 0.842(2) 1 d P A 2
N1G N 0.65391(18) -0.2046(4) 0.6300(2) 0.0408(9) Uani 0.842(2) 1 d P A 2
C2G C 0.7209(2) -0.4008(5) 0.4892(3) 0.0423(10) Uani 0.842(2) 1 d P A 2
N2G N 0.6816(3) -0.4956(6) 0.4620(3) 0.0729(15) Uani 0.842(2) 1 d P A 2
C3G C 0.7411(2) -0.0943(5) 0.4816(2) 0.0340(8) Uani 0.842(2) 1 d P A 2
N3G N 0.7135(2) 0.0056(5) 0.4465(2) 0.0494(10) Uani 0.842(2) 1 d P A 2
C4G C 0.8624(2) -0.2845(4) 0.4795(2) 0.0322(8) Uani 0.842(2) 1 d P A 2
N4G N 0.9093(2) -0.3024(4) 0.4413(2) 0.0442(9) Uani 0.842(2) 1 d P A 2
C5G C 0.82949(17) -0.4148(4) 0.59785(19) 0.0264(6) Uani 0.842(2) 1 d P A 2
N5G N 0.85792(17) -0.5105(3) 0.63296(18) 0.0311(7) Uani 0.842(2) 1 d P A 2
C6G C 0.84857(18) -0.1099(4) 0.59424(19) 0.0244(7) Uani 0.842(2) 1 d P A 2
N6G N 0.88654(17) -0.0251(4) 0.62879(18) 0.0304(7) Uani 0.842(2) 1 d P A 2
O10G O 0.87410(16) -0.0410(3) 0.78047(17) 0.0445(8) Uani 0.842(2) 1 d P A 2
C10G C 0.8448(2) -0.0935(4) 0.8309(2) 0.0329(8) Uani 0.842(2) 1 d PD A 2
H10G H 0.8420 -0.0297 0.8687 0.039 Uiso 0.842(2) 1 calc PR A 2
N10G N 0.81811(16) -0.2305(3) 0.83436(17) 0.0273(6) Uani 0.842(2) 1 d PD A 2
C12G C 0.7862(2) -0.2838(5) 0.8962(2) 0.0373(9) Uani 0.842(2) 1 d PD A 2
H12D H 0.7882 -0.2025 0.9294 0.056 Uiso 0.842(2) 1 calc PR A 2
H12E H 0.8162 -0.3688 0.9155 0.056 Uiso 0.842(2) 1 calc PR A 2
H12F H 0.7333 -0.3149 0.8842 0.056 Uiso 0.842(2) 1 calc PR A 2
C11G C 0.8191(3) -0.3355(5) 0.7777(2) 0.0455(11) Uani 0.842(2) 1 d PD A 2
H11D H 0.8327 -0.2818 0.7378 0.068 Uiso 0.842(2) 1 calc PR A 2
H11E H 0.7686 -0.3805 0.7673 0.068 Uiso 0.842(2) 1 calc PR A 2
H11F H 0.8566 -0.4143 0.7901 0.068 Uiso 0.842(2) 1 calc PR A 2
O20G O 1.0314(2) -0.1383(5) 0.7862(2) 0.0705(11) Uiso 0.842(2) 1 d P A 2
N20G N 1.0242(5) -0.3298(10) 0.8634(5) 0.140(3) Uiso 0.842(2) 1 d PD A 2
C20G C 1.0292(5) -0.1739(10) 0.8504(5) 0.117(3) Uiso 0.842(2) 1 d PD A 2
H20G H 1.0308 -0.1009 0.8852 0.141 Uiso 0.842(2) 1 calc PR A 2
C21G C 1.0266(8) -0.4432(15) 0.8103(8) 0.245(7) Uiso 0.842(2) 1 d PD A 2
H21D H 1.0148 -0.3962 0.7658 0.368 Uiso 0.842(2) 1 calc PR A 2
H21E H 0.9891 -0.5214 0.8160 0.368 Uiso 0.842(2) 1 calc PR A 2
H21F H 1.0775 -0.4876 0.8136 0.368 Uiso 0.842(2) 1 calc PR A 2
C22G C 1.0234(8) -0.3648(15) 0.9408(7) 0.234(7) Uiso 0.842(2) 1 d PD A 2
H22D H 1.0245 -0.2707 0.9662 0.350 Uiso 0.842(2) 1 calc PR A 2
H22E H 1.0680 -0.4250 0.9570 0.350 Uiso 0.842(2) 1 calc PR A 2
H22F H 0.9771 -0.4204 0.9474 0.350 Uiso 0.842(2) 1 calc PR A 2
O30G O 1.05613(15) -0.0238(3) 0.64946(19) 0.0462(8) Uani 0.842(2) 1 d P A 2
N30G N 1.07582(17) -0.2131(3) 0.57531(19) 0.0330(7) Uani 0.842(2) 1 d PD A 2
C30G C 1.0787(2) -0.0726(5) 0.5957(3) 0.0413(10) Uani 0.842(2) 1 d PD A 2
H30G H 1.0996 -0.0019 0.5674 0.050 Uiso 0.842(2) 1 calc PR A 2
C32G C 1.1079(3) -0.2632(6) 0.5135(2) 0.0531(12) Uani 0.842(2) 1 d PD A 2
H32D H 1.1211 -0.1757 0.4876 0.080 Uiso 0.842(2) 1 calc PR A 2
H32E H 1.0702 -0.3239 0.4858 0.080 Uiso 0.842(2) 1 calc PR A 2
H32F H 1.1536 -0.3232 0.5264 0.080 Uiso 0.842(2) 1 calc PR A 2
C31G C 1.0372(3) -0.3311(5) 0.6114(3) 0.0514(12) Uani 0.842(2) 1 d PD A 2
H31D H 1.0353 -0.3007 0.6586 0.077 Uiso 0.842(2) 1 calc PR A 2
H31E H 1.0654 -0.4252 0.6102 0.077 Uiso 0.842(2) 1 calc PR A 2
H31F H 0.9853 -0.3451 0.5893 0.077 Uiso 0.842(2) 1 calc PR A 2
O40G O 1.10834(19) 0.1714(4) 0.76254(19) 0.0555(9) Uiso 0.842(2) 1 d P A 2
N40G N 1.2264(5) 0.2656(10) 0.7401(5) 0.142(3) Uiso 0.842(2) 1 d PD A 2
C40G C 1.1551(3) 0.2111(7) 0.7195(4) 0.0706(16) Uiso 0.842(2) 1 d PD A 2
H40G H 1.1393 0.2019 0.6724 0.085 Uiso 0.842(2) 1 calc PR A 2
C41G C 1.2656(10) 0.219(2) 0.8168(8) 0.334(11) Uiso 0.842(2) 1 d PD A 2
H41D H 1.2778 0.3103 0.8434 0.501 Uiso 0.842(2) 1 calc PR A 2
H41E H 1.3123 0.1624 0.8133 0.501 Uiso 0.842(2) 1 calc PR A 2
H41F H 1.2300 0.1579 0.8391 0.501 Uiso 0.842(2) 1 calc PR A 2
C42G C 1.2760(7) 0.3321(15) 0.6830(7) 0.240(7) Uiso 0.842(2) 1 d PD A 2
H42D H 1.3155 0.2599 0.6745 0.359 Uiso 0.842(2) 1 calc PR A 2
H42E H 1.2998 0.4264 0.6990 0.359 Uiso 0.842(2) 1 calc PR A 2
H42F H 1.2426 0.3499 0.6410 0.359 Uiso 0.842(2) 1 calc PR A 2
O1G O 0.98624(16) 0.1793(4) 0.84337(19) 0.0538(9) Uani 0.842(2) 1 d P A 2
O2G O 0.99050(13) 0.2972(3) 0.65257(15) 0.0324(6) Uani 0.842(2) 1 d P A 2
O3G O 0.86881(15) 0.2671(3) 0.73111(15) 0.0381(7) Uani 0.842(2) 1 d P A 2
O99G O 1.1193(3) 0.2514(5) 0.9188(4) 0.150(3) Uani 0.842(2) 1 d P A 2

loop_
_atom_site_aniso_label
_atom_site_aniso_U_11
_atom_site_aniso_U_22
_atom_site_aniso_U_33
_atom_site_aniso_U_23
_atom_site_aniso_U_13
_atom_site_aniso_U_12
Sm1 0.004 0.005 0.004 0.000 0.001 0.000
Fe2 0.004 0.006 0.005 0.000 0.002 0.000
C1 0.008 0.008 0.008 0.000 0.002 -0.001
N1 0.010 0.012 0.010 0.000 0.004 0.000
C2 0.009 0.009 0.009 0.000 0.002 0.001
N2 0.013 0.011 0.013 -0.002 0.000 -0.002
C3 0.008 0.009 0.009 -0.001 0.002 0.000
N3 0.012 0.012 0.013 0.003 0.002 0.001
C4 0.009 0.009 0.008 0.001 0.002 0.000
N4 0.011 0.013 0.011 0.001 0.005 0.001
C5 0.007 0.009 0.007 -0.001 0.002 -0.001
N5 0.011 0.011 0.010 0.002 0.002 0.002
C6 0.007 0.008 0.008 0.000 0.001 0.001
N6 0.009 0.010 0.010 -0.001 0.002 -0.001
O10 0.008 0.011 0.010 0.002 0.003 -0.002
C10 0.008 0.008 0.009 0.000 0.002 0.000
N10 0.009 0.009 0.008 0.001 0.003 -0.001
C12 0.014 0.010 0.010 0.002 0.004 -0.001
C11 0.016 0.012 0.010 -0.004 0.004 0.000
O20 0.010 0.009 0.009 0.002 0.002 0.002
N20 0.009 0.011 0.011 0.003 0.003 0.000
C20 0.009 0.009 0.011 0.001 0.003 0.002
C21 0.023 0.012 0.016 0.002 -0.001 -0.003
C22 0.014 0.016 0.012 0.005 0.004 0.001
O30 0.009 0.010 0.011 -0.003 0.004 0.001
N30 0.009 0.008 0.009 -0.001 0.003 0.000
C30 0.009 0.009 0.010 0.000 0.002 0.000
C32 0.014 0.012 0.010 -0.002 0.005 0.001
C31 0.014 0.010 0.014 0.001 0.006 0.000
O40 0.007 0.016 0.010 0.000 0.002 -0.003
N40 0.007 0.014 0.009 0.000 0.003 -0.002
C40 0.008 0.013 0.009 0.000 0.002 -0.002
C41 0.009 0.023 0.011 -0.001 0.001 -0.001
C42 0.011 0.021 0.014 0.000 0.006 -0.004
O1 0.007 0.013 0.009 -0.003 0.001 0.001
O2 0.009 0.011 0.010 0.003 0.005 0.002
O3 0.011 0.012 0.009 0.003 0.005 0.004
O99 0.009 0.011 0.013 0.000 0.000 0.000
Sm1G 0.02409(11) 0.02173(10) 0.02862(12) 0.00029(8) 0.00896(7) 0.00085(7)
Fe2G 0.0247(2) 0.0219(2) 0.0245(3) 0.0011(2) 0.0109(2) 0.00042(17)
C1G 0.0347(16) 0.0231(16) 0.032(2) 0.0049(14) 0.0136(15) 0.0028(13)
N1G 0.0422(16) 0.0381(19) 0.047(2) 0.0055(16) 0.0253(17) 0.0066(14)
C2G 0.045(2) 0.037(2) 0.046(3) 0.000(2) 0.010(2) -0.0060(18)
N2G 0.087(3) 0.066(3) 0.064(4) -0.002(3) -0.001(3) -0.022(3)
C3G 0.0335(16) 0.037(2) 0.033(2) 0.0021(18) 0.0114(15) 0.0004(16)
N3G 0.053(2) 0.050(2) 0.046(3) 0.009(2) 0.013(2) 0.0081(18)
C4G 0.0382(17) 0.0253(17) 0.036(2) 0.0053(15) 0.0185(17) 0.0037(14)
N4G 0.0523(19) 0.0322(18) 0.054(3) 0.0068(17) 0.0317(19) 0.0081(15)
C5G 0.0277(13) 0.0268(15) 0.0273(17) -0.0025(16) 0.0142(13) -0.0013(14)
N5G 0.0367(14) 0.0253(15) 0.0331(18) 0.0013(13) 0.0117(14) 0.0047(12)
C6G 0.0265(13) 0.0229(17) 0.0253(17) 0.0064(13) 0.0099(13) 0.0067(11)
N6G 0.0321(13) 0.0265(15) 0.0338(19) 0.0003(13) 0.0089(14) -0.0002(12)
O10G 0.0500(15) 0.0473(18) 0.0385(18) 0.0100(14) 0.0148(14) -0.0170(13)
C10G 0.0367(16) 0.0308(18) 0.032(2) -0.0002(17) 0.0091(15) -0.0039(15)
N10G 0.0358(14) 0.0166(13) 0.0314(17) 0.0012(12) 0.0121(13) -0.0004(11)
C12G 0.0444(19) 0.035(2) 0.035(2) 0.0046(17) 0.0155(18) -0.0081(16)
C11G 0.064(3) 0.033(2) 0.043(3) -0.0087(19) 0.019(2) -0.0007(19)
O30G 0.0392(14) 0.0401(16) 0.064(2) -0.0170(16) 0.0267(15) 0.0029(12)
N30G 0.0365(15) 0.0254(15) 0.039(2) 0.0021(14) 0.0123(15) 0.0002(12)
C30G 0.0358(17) 0.032(2) 0.059(3) 0.001(2) 0.0154(19) 0.0066(16)
C32G 0.078(3) 0.048(3) 0.037(3) -0.009(2) 0.022(2) 0.001(2)
C31G 0.058(3) 0.035(2) 0.066(4) 0.003(2) 0.028(3) -0.0061(19)
O1G 0.0397(14) 0.072(2) 0.048(2) -0.0240(18) 0.0016(15) 0.0004(15)
O2G 0.0334(11) 0.0297(13) 0.0369(16) 0.0062(11) 0.0161(12) 0.0019(10)
O3G 0.0488(14) 0.0335(14) 0.0369(17) 0.0107(12) 0.0252(13) 0.0157(12)
O99G 0.138(4) 0.060(3) 0.217(7) 0.006(4) -0.125(5) -0.015(3)

loop_
_atom_type_symbol
_atom_type_description
_atom_type_scat_dispersion_real
_atom_type_scat_dispersion_imag
_atom_type_scat_source
C C -0.0001 0.0005 'International Tables Vol C Tables 4.2.6.8 and 6.1.1.4'
H H 0.0000 0.0000 'International Tables Vol C Tables 4.2.6.8 and 6.1.1.4'
N N 0.0005 0.0010 'International Tables Vol C Tables 4.2.6.8 and 6.1.1.4'
O O 0.0017 0.0018 'International Tables Vol C Tables 4.2.6.8 and 6.1.1.4'
Fe Fe 0.1985 0.3063 'International Tables Vol C Tables 4.2.6.8 and 6.1.1.4'
Sm Sm -1.1338 1.0114 'International Tables Vol C Tables 4.2.6.8 and 6.1.1.4'

loop_
_geom_angle_atom_site_label_1
_geom_angle_atom_site_label_2
_geom_angle_atom_site_label_3
_geom_angle
O30 Sm1 O10 129.448(2)
O30 Sm1 O40 73.743(2)
O10 Sm1 O40 137.095(2)
O30 Sm1 O20 78.468(2)
O10 Sm1 O20 72.624(2)
O40 Sm1 O20 79.859(2)
O30 Sm1 O2 76.793(2)
O10 Sm1 O2 137.133(1)
O40 Sm1 O2 77.058(2)
O20 Sm1 O2 149.950(1)
O30 Sm1 O3 138.969(1)
O10 Sm1 O3 72.019(2)
O40 Sm1 O3 116.507(2)
O20 Sm1 O3 140.655(2)
O2 Sm1 O3 68.221(2)
O30 Sm1 O1 140.001(2)
O10 Sm1 O1 73.959(2)
O40 Sm1 O1 69.385(1)
O20 Sm1 O1 80.315(1)
O2 Sm1 O1 108.723(3)
O3 Sm1 O1 73.848(2)
O30 Sm1 N6 71.763(3)
O10 Sm1 N6 76.218(2)
O40 Sm1 N6 143.587(1)
O20 Sm1 N6 104.079(2)
O2 Sm1 N6 84.051(3)
O3 Sm1 N6 83.663(1)
O1 Sm1 N6 146.926(1)
C1 Fe2 C2 88.748(2)
C1 Fe2 C4 179.011(2)
C2 Fe2 C4 90.284(2)
C1 Fe2 C6 88.659(3)
C2 Fe2 C6 176.263(1)
C4 Fe2 C6 92.317(2)
C1 Fe2 C5 91.165(2)
C2 Fe2 C5 88.430(3)
C4 Fe2 C5 89.011(2)
C6 Fe2 C5 88.933(2)
C1 Fe2 C3 90.364(2)
C2 Fe2 C3 90.770(2)
C4 Fe2 C3 89.447(2)
C6 Fe2 C3 91.936(2)
C5 Fe2 C3 178.259(1)
N1 C1 Fe2 178.444(2)
N2 C2 Fe2 176.878(1)
N3 C3 Fe2 178.7
N4 C4 Fe2 179.276(1)
N5 C5 Fe2 178.162(1)
N6 C6 Fe2 177.0
C6 N6 Sm1 163.1
C10 O10 Sm1 153.3
O10 C10 N10 123.924(1)
C10 N10 C12 121.079(2)
C10 N10 C11 120.703(2)
C12 N10 C11 118.180(2)
C20 O20 Sm1 128.130(1)
C20 N20 C21 121.177(2)
C20 N20 C22 120.9
C21 N20 C22 117.913(3)
O20 C20 N20 124.772(1)
C30 O30 Sm1 166.157(2)
C30 N30 C32 121.690(1)
C30 N30 C31 120.763(3)
C32 N30 C31 117.541(2)
O30 C30 N30 124.804(1)
C40 O40 Sm1 130.318(2)
C40 N40 C42 120.522(2)
C40 N40 C41 120.977(1)
C42 N40 C41 118.494(3)
O40 C40 N40 122.889(2)
O30G Sm1G O10G 129.09(11)
O30G Sm1G O2G 79.16(10)
O10G Sm1G O2G 139.90(9)
O30G Sm1G O20G 75.40(13)
O10G Sm1G O20G 72.78(12)
O2G Sm1G O20G 147.32(11)
O30G Sm1G O1G 136.70(10)
O10G Sm1G O1G 74.10(11)
O2G Sm1G O1G 105.85(11)
O20G Sm1G O1G 80.09(13)
O30G Sm1G O3G 142.66(11)
O10G Sm1G O3G 72.66(10)
O2G Sm1G O3G 69.30(8)
O20G Sm1G O3G 140.82(12)
O1G Sm1G O3G 73.20(10)
O30G Sm1G N6G 74.80(10)
O10G Sm1G N6G 76.45(11)
O2G Sm1G N6G 87.40(10)
O20G Sm1G N6G 105.10(12)
O1G Sm1G N6G 146.97(10)
O3G Sm1G N6G 84.08(10)
O30G Sm1G O40G 71.74(11)
O10G Sm1G O40G 135.27(11)
O2G Sm1G O40G 75.28(10)
O20G Sm1G O40G 77.47(12)
O1G Sm1G O40G 68.40(11)
O3G Sm1G O40G 116.70(10)
N6G Sm1G O40G 144.56(11)
C3G Fe2G C2G 91.27(18)
C3G Fe2G C4G 90.17(16)
C2G Fe2G C4G 89.66(18)
C3G Fe2G C1G 88.31(16)
C2G Fe2G C1G 88.85(18)
C4G Fe2G C1G 177.85(17)
C3G Fe2G C6G 91.12(16)
C2G Fe2G C6G 177.21(18)
C4G Fe2G C6G 91.78(15)
C1G Fe2G C6G 89.77(15)
C3G Fe2G C5G 179.41(16)
C2G Fe2G C5G 88.50(18)
C4G Fe2G C5G 89.29(15)
C1G Fe2G C5G 92.23(14)
C6G Fe2G C5G 89.12(14)
N1G C1G Fe2G 177.8(4)
N2G C2G Fe2G 176.0(5)
N3G C3G Fe2G 178.9(4)
N4G C4G Fe2G 178.4(4)
N5G C5G Fe2G 178.5(3)
N6G C6G Fe2G 178.2(3)
C6G N6G Sm1G 161.5(3)
C10G O10G Sm1G 154.6(3)
O10G C10G N10G 124.5(4)
C10G N10G C11G 121.2(4)
C10G N10G C12G 120.8(3)
C11G N10G C12G 118.0(3)
C20G O20G Sm1G 127.5(5)
C20G N20G C21G 122.6(10)
C20G N20G C22G 112.3(9)
C21G N20G C22G 124.9(10)
O20G C20G N20G 114.9(9)
C30G O30G Sm1G 159.9(3)
C30G N30G C32G 122.6(4)
C30G N30G C31G 122.0(4)
C32G N30G C31G 115.3(4)
O30G C30G N30G 125.8(4)
C40G O40G Sm1G 122.6(4)
C40G N40G C42G 118.3(9)
C40G N40G C41G 117.5(10)
C42G N40G C41G 122.2(10)
O40G C40G N40G 122.1(7)

loop_
_geom_bond_atom_site_label_1
_geom_bond_atom_site_label_2
_geom_bond_distance
Sm1 O30 2.3650
Sm1 O10 2.3713
Sm1 O40 2.3761
Sm1 O20 2.3857
Sm1 O2 2.4119
Sm1 O3 2.4247
Sm1 O1 2.4335
Sm1 N6 2.5020
Fe2 C1 1.9150
Fe2 C2 1.9180
Fe2 C4 1.9198
Fe2 C6 1.9230
Fe2 C5 1.9249
Fe2 C3 1.9349
C1 N1 1.1520
C2 N2 1.1503
C3 N3 1.1506
C4 N4 1.1479
C5 N5 1.1548
C6 N6 1.1511
O10 C10 1.2513
C10 N10 1.3110
N10 C12 1.4584
N10 C11 1.4605
O20 C20 1.2561
N20 C20 1.3157
N20 C21 1.4483
N20 C22 1.4627
O30 C30 1.2499
N30 C30 1.3113
N30 C32 1.4564
N30 C31 1.4598
O40 C40 1.2376
N40 C40 1.3040
N40 C42 1.4489
N40 C41 1.4583
Sm1G O30G 2.361(3)
Sm1G O10G 2.382(3)
Sm1G O2G 2.402(3)
Sm1G O20G 2.418(4)
Sm1G O1G 2.444(3)
Sm1G O3G 2.447(2)
Sm1G N6G 2.449(3)
Sm1G O40G 2.502(3)
Fe2G C3G 1.891(4)
Fe2G C2G 1.903(4)
Fe2G C4G 1.905(4)
Fe2G C1G 1.907(4)
Fe2G C6G 1.911(4)
Fe2G C5G 1.924(4)
C1G N1G 1.149(5)
C2G N2G 1.161(6)
C3G N3G 1.177(5)
C4G N4G 1.175(5)
C5G N5G 1.156(5)
C6G N6G 1.156(5)
O10G C10G 1.244(5)
C10G N10G 1.290(4)
N10G C11G 1.438(5)
N10G C12G 1.457(5)
O20G C20G 1.294(9)
N20G C20G 1.393(9)
N20G C21G 1.437(13)
N20G C22G 1.540(13)
O30G C30G 1.235(5)
N30G C30G 1.291(5)
N30G C32G 1.451(5)
N30G C31G 1.456(5)
O40G C40G 1.280(7)
N40G C40G 1.343(9)
N40G C42G 1.592(13)
N40G C41G 1.621(15)
